data_4501689
loop_
_publ_author_name
'Long, Sihui'
'Li, Tonglei'

_publ_section_title
;
 Enforcing Molecule&#x2019;s \p-Conjugation and Consequent Formation of
 the Acid&#x2212;Acid Homosynthon over the Acid&#x2212;Pyridine
 Heterosynthon in 2-Anilinonicotinic Acids
;
_journal_issue 6
_journal_name_full 'Crystal Growth &amp; Design'
_journal_page_first 2465
_journal_paper_doi 10.1021/cg100227s
_journal_volume 10
_journal_year 2010
_chemical_formula_moiety 'C12 H8 F2 N2 O2, C2 H4 O2'
_chemical_formula_sum 'C14 H12 F2 N2 O4'
_chemical_formula_weight 310.26
_chemical_name_systematic
; 
 ? 
;
_space_group_IT_number 14
_space_group_name_Hall '-P 2ybc'
_symmetry_cell_setting monoclinic
_symmetry_space_group_name_Hall '-P 2ybc'
_symmetry_space_group_name_H-M 'P 1 21/c 1'
_atom_sites_solution_hydrogens geom
_atom_sites_solution_primary direct
_atom_sites_solution_secondary difmap
_audit_creation_method SHELXL-97
_cell_angle_alpha 90.00
_cell_angle_beta 99.4392(11)
_cell_angle_gamma 90.00
_cell_formula_units_Z 4
_cell_length_a 17.9911(4)
_cell_length_b 3.7728(1)
_cell_length_c 19.6820(5)
_cell_measurement_reflns_used 3456
_cell_measurement_temperature 90(2)
_cell_measurement_theta_max 27.5
_cell_measurement_theta_min 1.0
_cell_volume 1317.86(6)
_computing_cell_refinement 'DENZO-SMN (Nonius, 1997)'
_computing_data_collection 'COLLECT (Nonius, 2002)'
_computing_data_reduction 'DENZO-SMN (Nonius, 1997)'
_computing_molecular_graphics 'XP in SHELXTL (Bruker, 1995)'
_computing_publication_material 'SHELX-97 and local procedures'
_computing_structure_refinement 'SHELXL-97 (Sheldrick, 1997)'
_computing_structure_solution 'SHELXS-97 (Sheldrick, 1990)'
_diffrn_ambient_temperature 90(2)
_diffrn_detector_area_resol_mean 18
_diffrn_measured_fraction_theta_full 0.999
_diffrn_measured_fraction_theta_max 0.999
_diffrn_measurement_device_type 'Nonius KappaCCD diffractometer'
_diffrn_measurement_method '\w scans at fixed \c = 55\%'
_diffrn_radiation_monochromator graphite
_diffrn_radiation_source 'fine-focus sealed tube'
_diffrn_radiation_type MoK\a
_diffrn_radiation_wavelength 0.71073
_diffrn_reflns_av_R_equivalents 0.0386
_diffrn_reflns_av_sigmaI/netI 0.0410
_diffrn_reflns_limit_h_max 23
_diffrn_reflns_limit_h_min -22
_diffrn_reflns_limit_k_max 4
_diffrn_reflns_limit_k_min -4
_diffrn_reflns_limit_l_max 24
_diffrn_reflns_limit_l_min -24
_diffrn_reflns_number 5369
_diffrn_reflns_theta_full 27.44
_diffrn_reflns_theta_max 27.44
_diffrn_reflns_theta_min 1.15
_exptl_absorpt_coefficient_mu 0.134
_exptl_absorpt_correction_T_max 0.9867
_exptl_absorpt_correction_T_min 0.9122
_exptl_absorpt_correction_type multi-scan
_exptl_absorpt_process_details 'Scalepack (Otwinowski & Minor, 1997)'
_exptl_crystal_colour colorless
_exptl_crystal_density_diffrn 1.564
_exptl_crystal_density_method 'not measured'
_exptl_crystal_description needle
_exptl_crystal_F_000 640
_exptl_crystal_size_max 0.60
_exptl_crystal_size_mid 0.20
_exptl_crystal_size_min 0.10
_refine_diff_density_max 0.307
_refine_diff_density_min -0.282
_refine_diff_density_rms 0.059
_refine_ls_extinction_method none
_refine_ls_goodness_of_fit_ref 1.070
_refine_ls_hydrogen_treatment constr
_refine_ls_matrix_type full
_refine_ls_number_parameters 202
_refine_ls_number_reflns 2994
_refine_ls_number_restraints 0
_refine_ls_restrained_S_all 1.070
_refine_ls_R_factor_all 0.0658
_refine_ls_R_factor_gt 0.0441
_refine_ls_shift/su_max 0.000
_refine_ls_shift/su_mean 0.000
_refine_ls_structure_factor_coef Fsqd
_refine_ls_weighting_details 'calc w=1/[\s^2^(Fo^2^)+(0.0666P)^2^+0.4883P] where P=(Fo^2^+2Fc^2^)/3'
_refine_ls_weighting_scheme calc
_refine_ls_wR_factor_gt 0.1134
_refine_ls_wR_factor_ref 0.1299
_reflns_number_gt 2220
_reflns_number_total 2994
_reflns_threshold_expression >2\s(I)
_cod_data_source_file cg100227s_si_007.cif
_cod_data_source_block s4a
_cod_original_sg_symbol_H-M 'P 21/c'
_cod_database_code 4501689

loop_
_symmetry_equiv_pos_as_xyz
'x, y, z'
'-x, y+1/2, -z+1/2'
'-x, -y, -z'
'x, -y-1/2, z-1/2'

loop_
_atom_site_label
_atom_site_type_symbol
_atom_site_fract_x
_atom_site_fract_y
_atom_site_fract_z
_atom_site_U_iso_or_equiv
_atom_site_adp_type
_atom_site_occupancy
_atom_site_symmetry_multiplicity
_atom_site_calc_flag
_atom_site_refinement_flags
F1 F 0.26230(5) 0.7317(3) 0.30059(5) 0.0277(3) Uani 1 1 d .
N1 N 0.33619(8) 0.1813(4) 0.52891(7) 0.0212(3) Uani 1 1 d .
F2 F 0.37526(6) 0.9155(3) 0.23442(5) 0.0290(3) Uani 1 1 d .
C2 C 0.27401(9) 0.2607(5) 0.48410(8) 0.0184(4) Uani 1 1 d .
C3 C 0.20017(9) 0.1890(5) 0.49851(8) 0.0185(4) Uani 1 1 d .
C4 C 0.19440(10) 0.0275(5) 0.56100(8) 0.0216(4) Uani 1 1 d .
H4 H 0.1462 -0.0288 0.5718 0.026 Uiso 1 1 calc R
C5 C 0.25848(10) -0.0512(5) 0.60736(9) 0.0224(4) Uani 1 1 d .
H5 H 0.2554 -0.1570 0.6506 0.027 Uiso 1 1 calc R
C6 C 0.32739(9) 0.0296(5) 0.58854(9) 0.0220(4) Uani 1 1 d .
H6 H 0.3716 -0.0267 0.6202 0.026 Uiso 1 1 calc R
N7 N 0.28239(7) 0.4158(4) 0.42272(7) 0.0208(3) Uani 1 1 d .
H7 H 0.2398 0.4710 0.3960 0.025 Uiso 1 1 calc R
C8 C 0.34704(9) 0.5009(5) 0.39543(8) 0.0191(4) Uani 1 1 d .
C9 C 0.33430(9) 0.6638(5) 0.33071(8) 0.0204(4) Uani 1 1 d .
C10 C 0.39244(10) 0.7565(5) 0.29698(8) 0.0224(4) Uani 1 1 d .
C11 C 0.46633(9) 0.6925(5) 0.32549(9) 0.0224(4) Uani 1 1 d .
H11 H 0.5065 0.7562 0.3021 0.027 Uiso 1 1 calc R
C12 C 0.47979(9) 0.5316(5) 0.38963(9) 0.0229(4) Uani 1 1 d .
H12 H 0.5304 0.4853 0.4103 0.027 Uiso 1 1 calc R
C13 C 0.42192(9) 0.4359(5) 0.42469(9) 0.0213(4) Uani 1 1 d .
H13 H 0.4332 0.3261 0.4686 0.026 Uiso 1 1 calc R
C14 C 0.13150(9) 0.2850(5) 0.45108(8) 0.0203(4) Uani 1 1 d .
O15 O 0.06816(6) 0.1833(4) 0.47039(6) 0.0271(3) Uani 1 1 d .
H15 H 0.0315 0.2525 0.4414 0.041 Uiso 1 1 calc R
O16 O 0.13229(6) 0.4531(4) 0.39693(6) 0.0243(3) Uani 1 1 d .
C17 C 0.11794(9) 0.1926(5) 0.21733(9) 0.0246(4) Uani 1 1 d .
H17A H 0.1629 0.1038 0.2007 0.037 Uiso 1 1 calc R
H17B H 0.1155 0.0911 0.2628 0.037 Uiso 1 1 calc R
H17C H 0.1205 0.4516 0.2209 0.037 Uiso 1 1 calc R
C18 C 0.04916(9) 0.0880(5) 0.16802(9) 0.0211(4) Uani 1 1 d .
O19 O -0.01395(6) 0.2211(4) 0.18328(6) 0.0262(3) Uani 1 1 d .
H19 H -0.0506 0.1498 0.1545 0.039 Uiso 1 1 calc R
O20 O 0.05103(6) -0.1034(4) 0.11835(6) 0.0263(3) Uani 1 1 d .

loop_
_atom_site_aniso_label
_atom_site_aniso_U_11
_atom_site_aniso_U_22
_atom_site_aniso_U_33
_atom_site_aniso_U_23
_atom_site_aniso_U_13
_atom_site_aniso_U_12
F1 0.0176(5) 0.0402(7) 0.0240(5) 0.0049(5) -0.0003(4) -0.0002(5)
N1 0.0189(7) 0.0234(8) 0.0210(7) -0.0006(6) 0.0023(6) 0.0009(6)
F2 0.0288(6) 0.0393(7) 0.0190(5) 0.0038(5) 0.0038(4) -0.0055(5)
C2 0.0196(8) 0.0169(9) 0.0184(8) -0.0026(7) 0.0022(6) 0.0000(7)
C3 0.0168(8) 0.0183(9) 0.0202(8) -0.0029(7) 0.0022(6) -0.0005(7)
C4 0.0219(8) 0.0210(9) 0.0227(8) -0.0021(7) 0.0055(7) -0.0025(7)
C5 0.0247(9) 0.0216(10) 0.0209(8) 0.0016(7) 0.0042(7) -0.0005(7)
C6 0.0215(8) 0.0219(10) 0.0221(8) 0.0010(7) 0.0021(7) 0.0017(7)
N7 0.0151(6) 0.0270(8) 0.0199(7) 0.0011(6) 0.0013(5) -0.0002(6)
C8 0.0184(8) 0.0190(9) 0.0201(8) -0.0047(7) 0.0036(6) -0.0009(7)
C9 0.0153(8) 0.0244(10) 0.0204(8) -0.0026(7) -0.0003(6) 0.0009(7)
C10 0.0266(9) 0.0235(10) 0.0176(8) -0.0035(7) 0.0049(7) -0.0033(7)
C11 0.0193(8) 0.0249(10) 0.0241(9) -0.0064(7) 0.0075(7) -0.0045(7)
C12 0.0176(8) 0.0244(10) 0.0262(9) -0.0047(8) 0.0019(7) 0.0008(7)
C13 0.0206(8) 0.0215(9) 0.0216(8) -0.0018(7) 0.0024(6) 0.0006(7)
C14 0.0184(8) 0.0205(9) 0.0222(8) -0.0037(7) 0.0045(7) -0.0015(7)
O15 0.0164(6) 0.0383(8) 0.0265(7) 0.0049(6) 0.0033(5) -0.0007(6)
O16 0.0182(6) 0.0316(8) 0.0226(6) 0.0044(5) 0.0022(5) 0.0002(5)
C17 0.0193(8) 0.0235(10) 0.0295(9) 0.0005(8) -0.0009(7) -0.0012(7)
C18 0.0187(8) 0.0210(9) 0.0238(8) 0.0063(7) 0.0039(6) 0.0005(7)
O19 0.0174(6) 0.0308(8) 0.0294(7) -0.0070(6) 0.0006(5) 0.0009(5)
O20 0.0189(6) 0.0339(8) 0.0257(6) -0.0030(6) 0.0028(5) 0.0011(6)

loop_
_atom_type_symbol
_atom_type_description
_atom_type_scat_dispersion_real
_atom_type_scat_dispersion_imag
_atom_type_scat_source
C C 0.0033 0.0016 'International Tables Vol C Tables 4.2.6.8 and 6.1.1.4'
H H 0.0000 0.0000 'International Tables Vol C Tables 4.2.6.8 and 6.1.1.4'
F F 0.0171 0.0103 'International Tables Vol C Tables 4.2.6.8 and 6.1.1.4'
N N 0.0061 0.0033 'International Tables Vol C Tables 4.2.6.8 and 6.1.1.4'
O O 0.0106 0.0060 'International Tables Vol C Tables 4.2.6.8 and 6.1.1.4'

loop_
_geom_angle_atom_site_label_1
_geom_angle_atom_site_label_2
_geom_angle_atom_site_label_3
_geom_angle
C6 N1 C2 117.82(14)
N1 C2 N7 118.31(14)
N1 C2 C3 122.00(15)
N7 C2 C3 119.69(14)
C4 C3 C2 117.70(15)
C4 C3 C14 119.58(15)
C2 C3 C14 122.71(15)
C5 C4 C3 120.22(15)
C5 C4 H4 119.9
C3 C4 H4 119.9
C4 C5 C6 117.59(16)
C4 C5 H5 121.2
C6 C5 H5 121.2
N1 C6 C5 124.65(16)
N1 C6 H6 117.7
C5 C6 H6 117.7
C2 N7 C8 130.94(14)
C2 N7 H7 114.5
C8 N7 H7 114.5
N7 C8 C13 127.51(15)
N7 C8 C9 115.40(14)
C13 C8 C9 117.08(15)
F1 C9 C10 119.27(15)
F1 C9 C8 118.85(14)
C10 C9 C8 121.89(15)
F2 C10 C9 118.20(15)
F2 C10 C11 120.50(15)
C9 C10 C11 121.30(16)
C10 C11 C12 117.44(15)
C10 C11 H11 121.3
C12 C11 H11 121.3
C11 C12 C13 122.25(16)
C11 C12 H12 118.9
C13 C12 H12 118.9
C12 C13 C8 120.04(16)
C12 C13 H13 120.0
C8 C13 H13 120.0
O16 C14 O15 121.93(15)
O16 C14 C3 123.04(14)
O15 C14 C3 115.02(15)
C14 O15 H15 109.5
C18 C17 H17A 109.5
C18 C17 H17B 109.5
H17A C17 H17B 109.5
C18 C17 H17C 109.5
H17A C17 H17C 109.5
H17B C17 H17C 109.5
O20 C18 O19 123.03(15)
O20 C18 C17 123.20(15)
O19 C18 C17 113.76(15)
C18 O19 H19 109.5

loop_
_geom_bond_atom_site_label_1
_geom_bond_atom_site_label_2
_geom_bond_distance
F1 C9 1.3576(18)
N1 C6 1.338(2)
N1 C2 1.340(2)
F2 C10 1.3588(19)
C2 N7 1.373(2)
C2 C3 1.429(2)
C3 C4 1.392(2)
C3 C14 1.467(2)
C4 C5 1.380(2)
C4 H4 0.9500
C5 C6 1.385(2)
C5 H5 0.9500
C6 H6 0.9500
N7 C8 1.396(2)
N7 H7 0.8800
C8 C13 1.397(2)
C8 C9 1.399(2)
C9 C10 1.373(2)
C10 C11 1.377(2)
C11 C12 1.386(2)
C11 H11 0.9500
C12 C13 1.388(2)
C12 H12 0.9500
C13 H13 0.9500
C14 O16 1.242(2)
C14 O15 1.316(2)
O15 H15 0.8400
C17 C18 1.495(2)
C17 H17A 0.9800
C17 H17B 0.9800
C17 H17C 0.9800
C18 O20 1.220(2)
C18 O19 1.320(2)
O19 H19 0.8400

loop_
_geom_torsion_atom_site_label_1
_geom_torsion_atom_site_label_2
_geom_torsion_atom_site_label_3
_geom_torsion_atom_site_label_4
_geom_torsion
C6 N1 C2 N7 -179.89(15)
C6 N1 C2 C3 0.2(2)
N1 C2 C3 C4 -0.8(3)
N7 C2 C3 C4 179.22(15)
N1 C2 C3 C14 177.88(16)
N7 C2 C3 C14 -2.1(3)
C2 C3 C4 C5 1.4(3)
C14 C3 C4 C5 -177.34(16)
C3 C4 C5 C6 -1.3(3)
C2 N1 C6 C5 -0.1(3)
C4 C5 C6 N1 0.6(3)
N1 C2 N7 C8 2.6(3)
C3 C2 N7 C8 -177.45(16)
C2 N7 C8 C13 2.1(3)
C2 N7 C8 C9 -179.22(17)
N7 C8 C9 F1 1.2(2)
C13 C8 C9 F1 -179.94(15)
N7 C8 C9 C10 -178.78(16)
C13 C8 C9 C10 0.0(3)
F1 C9 C10 F2 0.3(3)
C8 C9 C10 F2 -179.66(15)
F1 C9 C10 C11 -179.93(16)
C8 C9 C10 C11 0.1(3)
F2 C10 C11 C12 179.59(15)
C9 C10 C11 C12 -0.2(3)
C10 C11 C12 C13 0.1(3)
C11 C12 C13 C8 0.0(3)
N7 C8 C13 C12 178.56(16)
C9 C8 C13 C12 -0.1(3)
C4 C3 C14 O16 174.45(17)
C2 C3 C14 O16 -4.2(3)
C4 C3 C14 O15 -4.8(2)
C2 C3 C14 O15 176.51(16)

loop_
_cod_related_entry_id
_cod_related_entry_database
_cod_related_entry_code
1 ChemSpider 30661346
